data_1532452
loop_
_publ_author_name
'Denny, J. A.'
'Foley, W. S.'
'Todd, A. D.'
'Darensbourg, M. Y.'

_publ_section_title
;
 The ligand unwrapping/rewrapping pathway that exchanges metals in
 S-acetylated, hexacoordinate N2S2O2complexes
;
_journal_issue 12
_journal_name_full 'Chem. Sci.'
_journal_page_first 7079
_journal_paper_doi 10.1039/C5SC02269J
_journal_volume 6
_journal_year 2015
_chemical_formula_sum 'C15 H34 I2 N4 Ni O4 S2'
_chemical_formula_weight 711.09
_chemical_name_systematic
; 
 ? 
;
_space_group_IT_number 2
_symmetry_cell_setting triclinic
_symmetry_space_group_name_Hall '-P 1'
_symmetry_space_group_name_H-M 'P -1'
_atom_sites_solution_hydrogens geom
_atom_sites_solution_primary direct
_atom_sites_solution_secondary difmap
_audit_creation_method SHELXL-97
_audit_update_record
;
2015-06-17 deposited with the CCDC.
2015-09-17 downloaded from the CCDC.
;
_cell_angle_alpha 86.263(4)
_cell_angle_beta 69.710(3)
_cell_angle_gamma 76.551(4)
_cell_formula_units_Z 2
_cell_length_a 10.141(3)
_cell_length_b 11.619(4)
_cell_length_c 11.643(4)
_cell_measurement_reflns_used 9936
_cell_measurement_temperature 150(2)
_cell_measurement_theta_max 26.62
_cell_measurement_theta_min 2.20
_cell_volume 1251.3(7)
_computing_cell_refinement 'Bruker SAINT'
_computing_data_collection 'Bruker APEX2'
_computing_data_reduction 'Bruker SAINT'
_computing_molecular_graphics 'Bruker SHELXTL'
_computing_publication_material 'Bruker SHELXTL'
_computing_structure_refinement 'SHELXL-97 (Sheldrick, 2008)'
_computing_structure_solution 'SHELXS-97 (Sheldrick, 2008)'
_diffrn_ambient_temperature 150(2)
_diffrn_measured_fraction_theta_full 0.975
_diffrn_measured_fraction_theta_max 0.975
_diffrn_measurement_device_type 'Bruker APEX-II CCD'
_diffrn_measurement_method '\f and \w scans'
_diffrn_radiation_monochromator graphite
_diffrn_radiation_source 'fine-focus sealed tube'
_diffrn_radiation_type MoK\a
_diffrn_radiation_wavelength 0.71073
_diffrn_reflns_av_R_equivalents 0.0548
_diffrn_reflns_av_sigmaI/netI 0.0362
_diffrn_reflns_limit_h_max 12
_diffrn_reflns_limit_h_min -12
_diffrn_reflns_limit_k_max 15
_diffrn_reflns_limit_k_min -15
_diffrn_reflns_limit_l_max 15
_diffrn_reflns_limit_l_min -15
_diffrn_reflns_number 37396
_diffrn_reflns_theta_full 27.57
_diffrn_reflns_theta_max 27.57
_diffrn_reflns_theta_min 1.80
_exptl_absorpt_coefficient_mu 3.436
_exptl_absorpt_correction_T_max 0.7706
_exptl_absorpt_correction_T_min 0.4357
_exptl_absorpt_correction_type multi-scan
_exptl_absorpt_process_details sadabs
_exptl_crystal_colour blue
_exptl_crystal_density_diffrn 1.887
_exptl_crystal_density_method 'not measured'
_exptl_crystal_description block
_exptl_crystal_F_000 700
_exptl_crystal_size_max 0.29
_exptl_crystal_size_mid 0.15
_exptl_crystal_size_min 0.08
_refine_diff_density_max 1.089
_refine_diff_density_min -1.166
_refine_diff_density_rms 0.112
_refine_ls_extinction_method none
_refine_ls_goodness_of_fit_ref 1.047
_refine_ls_hydrogen_treatment mixed
_refine_ls_matrix_type full
_refine_ls_number_parameters 336
_refine_ls_number_reflns 5640
_refine_ls_number_restraints 59
_refine_ls_restrained_S_all 1.042
_refine_ls_R_factor_all 0.0479
_refine_ls_R_factor_gt 0.0365
_refine_ls_shift/su_max 0.001
_refine_ls_shift/su_mean 0.000
_refine_ls_structure_factor_coef Fsqd
_refine_ls_weighting_details 'calc w=1/[\s^2^(Fo^2^)+(0.0361P)^2^+4.2179P] where P=(Fo^2^+2Fc^2^)/3'
_refine_ls_weighting_scheme calc
_refine_ls_wR_factor_gt 0.0901
_refine_ls_wR_factor_ref 0.0955
_reflns_number_gt 4715
_reflns_number_total 5640
_reflns_threshold_expression >2sigma(I)
_cod_data_source_file c5sc02269j2.cif
_cod_data_source_block NiAA2
_cod_depositor_comments 'Adding full bibliography for 1532452--1532456.cif.'
_cod_original_cell_volume 1251.2(7)
_cod_database_code 1532452

loop_
_symmetry_equiv_pos_as_xyz
'x, y, z'
'-x, -y, -z'

loop_
_atom_site_label
_atom_site_type_symbol
_atom_site_fract_x
_atom_site_fract_y
_atom_site_fract_z
_atom_site_U_iso_or_equiv
_atom_site_adp_type
_atom_site_occupancy
_atom_site_symmetry_multiplicity
_atom_site_calc_flag
_atom_site_refinement_flags
_atom_site_disorder_assembly
_atom_site_disorder_group
I1 I 0.8543(3) -0.3243(3) 0.34446(16) 0.0287(3) Uani 0.706(10) 1 d P A 3
I2 I 0.76604(7) 0.08471(7) 0.76629(3) 0.03837(18) Uani 0.913(3) 1 d P B 5
S1 S 0.6849(7) 0.3976(6) 0.4643(4) 0.0221(7) Uani 0.780(4) 1 d PD C 1
Ni1 Ni 0.7450(3) 0.27952(15) 0.2832(2) 0.0187(3) Uani 0.780(4) 1 d PD C 1
S2 S 0.8904(2) 0.38275(18) 0.11991(17) 0.0254(4) Uani 0.780(4) 1 d PD C 1
C1 C 0.5561(10) 0.3129(6) 0.5529(8) 0.0299(19) Uani 0.780(4) 1 d PD C 1
H1A H 0.5411 0.3224 0.6408 0.036 Uiso 0.780(4) 1 calc PR C 1
H1B H 0.4626 0.3463 0.5411 0.036 Uiso 0.780(4) 1 calc PR C 1
O1 O 0.5789(3) 0.3980(3) 0.2379(3) 0.0288(7) Uani 1 1 d . . .
N3 N 0.4972(5) 0.5577(4) 0.1427(4) 0.0346(9) Uani 1 1 d . . .
O4 O 0.5644(5) 0.7733(3) 0.0295(4) 0.0467(9) Uani 1 1 d . . .
N1 N 0.6324(5) 0.1587(4) 0.3904(4) 0.0235(11) Uani 0.780(4) 1 d PD C 1
C13 C 0.9420(5) 0.2322(4) 0.4173(4) 0.0256(9) Uani 1 1 d . . .
C12 C 0.8425(11) 0.3308(10) 0.5031(12) 0.024(2) Uani 0.780(4) 1 d PD C 1
H12A H 0.8957 0.3923 0.5028 0.029 Uiso 0.780(4) 1 calc PR C 1
H12B H 0.8116 0.2997 0.5872 0.029 Uiso 0.780(4) 1 calc PR C 1
O3 O 0.2166(4) 0.5151(4) 0.2014(4) 0.0508(10) Uani 1 1 d . . .
C9 C 0.8869(8) 0.2868(5) 0.0015(5) 0.0319(14) Uani 0.780(4) 1 d PD C 1
H9A H 0.7943 0.3129 -0.0137 0.038 Uiso 0.780(4) 1 calc PR C 1
H9B H 0.9661 0.2927 -0.0761 0.038 Uiso 0.780(4) 1 calc PR C 1
C8 C 0.9037(7) 0.1612(5) 0.0433(5) 0.0336(13) Uani 0.780(4) 1 d PD C 1
H8A H 0.9071 0.1093 -0.0223 0.040 Uiso 0.780(4) 1 calc PR C 1
H8B H 0.9961 0.1359 0.0591 0.040 Uiso 0.780(4) 1 calc PR C 1
N2 N 0.7828(5) 0.1476(4) 0.1566(4) 0.0264(12) Uani 0.780(4) 1 d PD C 1
C4 C 0.8231(7) 0.0333(5) 0.2146(6) 0.0260(12) Uani 0.780(4) 1 d PD C 1
H4A H 0.9270 0.0161 0.2039 0.031 Uiso 0.780(4) 1 calc PR C 1
H4B H 0.8052 -0.0315 0.1750 0.031 Uiso 0.780(4) 1 calc PR C 1
C3 C 0.7327(7) 0.0408(5) 0.3521(6) 0.0266(13) Uani 0.780(4) 1 d PD C 1
H3A H 0.6759 -0.0210 0.3712 0.032 Uiso 0.780(4) 1 calc PR C 1
H3B H 0.7985 0.0245 0.4002 0.032 Uiso 0.780(4) 1 calc PR C 1
C5 C 0.4998(6) 0.1675(5) 0.3590(5) 0.0274(12) Uani 0.780(4) 1 d PD C 1
H5A H 0.4509 0.2519 0.3596 0.033 Uiso 0.780(4) 1 calc PR C 1
H5B H 0.4329 0.1271 0.4224 0.033 Uiso 0.780(4) 1 calc PR C 1
C6 C 0.5322(7) 0.1127(6) 0.2345(5) 0.0334(13) Uani 0.780(4) 1 d PD C 1
H6A H 0.5583 0.0256 0.2416 0.040 Uiso 0.780(4) 1 calc PR C 1
H6B H 0.4422 0.1320 0.2147 0.040 Uiso 0.780(4) 1 calc PR C 1
C7 C 0.6505(7) 0.1491(6) 0.1274(6) 0.0307(14) Uani 0.780(4) 1 d PD C 1
H7A H 0.6760 0.0948 0.0571 0.037 Uiso 0.780(4) 1 calc PR C 1
H7B H 0.6135 0.2299 0.1026 0.037 Uiso 0.780(4) 1 calc PR C 1
C2 C 0.5996(7) 0.1821(5) 0.5210(5) 0.0305(12) Uani 0.780(4) 1 d PD C 1
H2A H 0.6857 0.1459 0.5435 0.037 Uiso 0.780(4) 1 calc PR C 1
H2B H 0.5204 0.1441 0.5699 0.037 Uiso 0.780(4) 1 calc PR C 1
C10 C 0.7490(13) 0.5059(6) 0.1164(18) 0.0243(19) Uani 0.780(4) 1 d PD C 1
H10A H 0.7544 0.5733 0.1612 0.029 Uiso 0.780(4) 1 calc PR C 1
H10B H 0.7652 0.5297 0.0302 0.029 Uiso 0.780(4) 1 calc PR C 1
C11 C 0.6017(5) 0.4832(4) 0.1704(4) 0.0269(9) Uani 1 1 d . C .
O2 O 0.9187(3) 0.2030(3) 0.3266(3) 0.0280(7) Uani 1 1 d . C .
N4 N 1.0547(5) 0.1757(4) 0.4439(4) 0.0383(10) Uani 1 1 d . C .
C15 C 0.6831(8) 0.8177(6) 0.0210(7) 0.0611(17) Uani 1 1 d . . .
H15A H 0.6692 0.8995 -0.0071 0.092 Uiso 1 1 calc R . .
H15B H 0.7701 0.7693 -0.0374 0.092 Uiso 1 1 calc R . .
H15C H 0.6939 0.8157 0.1017 0.092 Uiso 1 1 calc R . .
C14 C 0.2096(7) 0.4020(5) 0.2528(6) 0.0511(14) Uani 1 1 d . . .
H14A H 0.1922 0.4066 0.3408 0.077 Uiso 1 1 calc R . .
H14B H 0.3011 0.3458 0.2132 0.077 Uiso 1 1 calc R . .
H14C H 0.1308 0.3754 0.2401 0.077 Uiso 1 1 calc R . .
I2A I 0.7292(7) 0.0473(7) 0.7668(4) 0.03837(18) Uani 0.087(3) 1 d P B 6
C2A C 0.504(2) 0.2356(19) 0.4859(16) 0.0305(12) Uani 0.220(4) 1 d PD C 2
H2A1 H 0.4551 0.1734 0.5310 0.037 Uiso 0.220(4) 1 calc PR C 2
H2A2 H 0.4292 0.3012 0.4722 0.037 Uiso 0.220(4) 1 calc PR C 2
C3A C 0.523(2) 0.1687(19) 0.2885(18) 0.0266(13) Uani 0.220(4) 1 d PD C 2
H3A1 H 0.4324 0.2299 0.3088 0.032 Uiso 0.220(4) 1 calc PR C 2
H3A2 H 0.4992 0.0901 0.3039 0.032 Uiso 0.220(4) 1 calc PR C 2
N2A N 0.762(2) 0.1927(15) 0.1370(14) 0.0264(12) Uani 0.220(4) 1 d PD C 2
C7A C 0.854(2) 0.0750(18) 0.1480(19) 0.0307(14) Uani 0.220(4) 1 d PD C 2
H7A1 H 0.9443 0.0861 0.1552 0.037 Uiso 0.220(4) 1 calc PR C 2
H7A2 H 0.8790 0.0274 0.0727 0.037 Uiso 0.220(4) 1 calc PR C 2
C6A C 0.777(3) 0.008(2) 0.2590(19) 0.0334(13) Uani 0.220(4) 1 d PD C 2
H6A1 H 0.7124 -0.0293 0.2345 0.040 Uiso 0.220(4) 1 calc PR C 2
H6A2 H 0.8525 -0.0578 0.2723 0.040 Uiso 0.220(4) 1 calc PR C 2
N1A N 0.6069(19) 0.1863(16) 0.3655(15) 0.0235(11) Uani 0.220(4) 1 d PD C 2
C5A C 0.689(3) 0.067(2) 0.383(2) 0.0274(12) Uani 0.220(4) 1 d PD C 2
H5A1 H 0.6220 0.0183 0.4324 0.033 Uiso 0.220(4) 1 calc PR C 2
H5A2 H 0.7543 0.0741 0.4279 0.033 Uiso 0.220(4) 1 calc PR C 2
C4A C 0.615(2) 0.177(2) 0.154(2) 0.0260(12) Uani 0.220(4) 1 d PD C 2
H4A1 H 0.6233 0.1045 0.1097 0.031 Uiso 0.220(4) 1 calc PR C 2
H4A2 H 0.5650 0.2451 0.1172 0.031 Uiso 0.220(4) 1 calc PR C 2
C1A C 0.573(4) 0.281(3) 0.564(3) 0.0299(19) Uani 0.220(4) 1 d PD C 2
H1A1 H 0.6409 0.2149 0.5856 0.036 Uiso 0.220(4) 1 calc PR C 2
H1A2 H 0.4979 0.3171 0.6406 0.036 Uiso 0.220(4) 1 calc PR C 2
C8A C 0.826(2) 0.246(2) 0.0173(17) 0.0336(13) Uani 0.220(4) 1 d PD C 2
H8A1 H 0.7490 0.3049 -0.0024 0.040 Uiso 0.220(4) 1 calc PR C 2
H8A2 H 0.8665 0.1834 -0.0474 0.040 Uiso 0.220(4) 1 calc PR C 2
C9A C 0.942(2) 0.3051(19) 0.0190(18) 0.0319(14) Uani 0.220(4) 1 d PD C 2
H9A1 H 0.9782 0.3423 -0.0613 0.038 Uiso 0.220(4) 1 calc PR C 2
H9A2 H 1.0234 0.2431 0.0278 0.038 Uiso 0.220(4) 1 calc PR C 2
S2A S 0.8907(9) 0.4181(7) 0.1395(7) 0.0254(4) Uani 0.220(4) 1 d PD C 2
Ni1A Ni 0.7380(11) 0.3038(7) 0.2795(9) 0.0187(3) Uani 0.220(4) 1 d PD C 2
I1A I 0.8773(4) -0.3524(4) 0.3338(4) 0.0287(3) Uani 0.294(10) 1 d P A 4
S1A S 0.668(3) 0.390(2) 0.4787(15) 0.0221(7) Uani 0.220(4) 1 d PD C 2
C10A C 0.751(5) 0.531(4) 0.113(7) 0.0243(19) Uani 0.220(4) 1 d PD C 2
H10C H 0.7418 0.6058 0.1543 0.029 Uiso 0.220(4) 1 calc PR C 2
H10D H 0.7736 0.5448 0.0245 0.029 Uiso 0.220(4) 1 calc PR C 2
C12A C 0.847(4) 0.353(5) 0.487(6) 0.024(2) Uani 0.220(4) 1 d PD C 2
H12C H 0.8961 0.4183 0.4505 0.029 Uiso 0.220(4) 1 calc PR C 2
H12D H 0.8400 0.3476 0.5739 0.029 Uiso 0.220(4) 1 calc PR C 2
H4 H 0.527(5) 0.612(4) 0.098(4) 0.022(12) Uiso 1 1 d . . .
H6 H 1.109(6) 0.115(5) 0.393(5) 0.036(14) Uiso 1 1 d . . .
H5 H 1.075(6) 0.198(5) 0.502(5) 0.035(14) Uiso 1 1 d . . .
H1 H 0.127(8) 0.574(6) 0.240(6) 0.063(19) Uiso 1 1 d . . .
H3 H 0.410(6) 0.549(4) 0.172(5) 0.030(13) Uiso 1 1 d . . .
H2 H 0.490(7) 0.800(5) 0.085(5) 0.040(17) Uiso 1 1 d . . .

loop_
_atom_site_aniso_label
_atom_site_aniso_U_11
_atom_site_aniso_U_22
_atom_site_aniso_U_33
_atom_site_aniso_U_23
_atom_site_aniso_U_13
_atom_site_aniso_U_12
I1 0.0220(5) 0.0357(9) 0.0268(3) -0.0088(4) -0.0040(3) -0.0075(6)
I2 0.0387(3) 0.0438(3) 0.03006(18) 0.00167(16) -0.01363(16) -0.0019(2)
S1 0.0212(19) 0.0209(11) 0.0230(12) -0.0009(11) -0.0051(11) -0.0061(9)
Ni1 0.0195(4) 0.0191(8) 0.0181(3) 0.0012(6) -0.0066(2) -0.0055(7)
S2 0.0211(6) 0.0273(11) 0.0271(8) 0.0030(7) -0.0055(6) -0.0092(8)
C1 0.032(4) 0.033(5) 0.023(3) 0.003(3) -0.004(2) -0.013(4)
O1 0.0233(16) 0.0381(17) 0.0251(15) 0.0039(13) -0.0091(13) -0.0069(13)
N3 0.027(2) 0.036(2) 0.040(2) 0.0045(19) -0.0136(19) -0.0047(19)
O4 0.045(2) 0.037(2) 0.057(3) -0.0042(18) -0.018(2) -0.0065(18)
N1 0.030(3) 0.021(3) 0.021(3) 0.0025(18) -0.0091(18) -0.009(2)
C13 0.025(2) 0.028(2) 0.026(2) 0.0023(17) -0.0103(18) -0.0083(18)
C12 0.026(2) 0.027(6) 0.022(5) 0.001(3) -0.010(3) -0.006(3)
O3 0.0256(19) 0.065(3) 0.054(2) 0.018(2) -0.0110(18) -0.0050(18)
C9 0.032(4) 0.042(3) 0.016(2) -0.005(2) 0.002(2) -0.012(3)
C8 0.032(3) 0.037(3) 0.027(3) -0.008(2) -0.005(2) -0.004(2)
N2 0.029(3) 0.028(3) 0.023(2) -0.002(2) -0.0079(18) -0.008(3)
C4 0.022(3) 0.023(3) 0.027(3) -0.008(2) -0.003(2) 0.000(2)
C3 0.027(3) 0.020(3) 0.031(4) 0.000(2) -0.009(3) -0.001(2)
C5 0.021(3) 0.035(3) 0.027(3) 0.000(2) -0.005(2) -0.012(2)
C6 0.035(3) 0.035(3) 0.034(3) -0.003(3) -0.013(3) -0.012(3)
C7 0.028(3) 0.035(4) 0.028(3) -0.011(2) -0.010(3) -0.001(3)
C2 0.030(3) 0.036(3) 0.025(3) 0.004(2) -0.004(2) -0.016(2)
C10 0.029(2) 0.018(5) 0.027(2) 0.002(5) -0.008(2) -0.010(3)
C11 0.024(2) 0.036(2) 0.022(2) -0.0058(18) -0.0087(17) -0.0066(18)
O2 0.0231(15) 0.0360(17) 0.0243(15) -0.0074(13) -0.0084(12) -0.0027(13)
N4 0.033(2) 0.046(3) 0.040(2) -0.009(2) -0.021(2) -0.0005(19)
C15 0.068(4) 0.050(4) 0.071(4) -0.003(3) -0.022(4) -0.027(3)
C14 0.048(3) 0.061(4) 0.050(3) 0.008(3) -0.022(3) -0.018(3)
I2A 0.0387(3) 0.0438(3) 0.03006(18) 0.00167(16) -0.01363(16) -0.0019(2)
C2A 0.030(3) 0.036(3) 0.025(3) 0.004(2) -0.004(2) -0.016(2)
C3A 0.027(3) 0.020(3) 0.031(4) 0.000(2) -0.009(3) -0.001(2)
N2A 0.029(3) 0.028(3) 0.023(2) -0.002(2) -0.0079(18) -0.008(3)
C7A 0.028(3) 0.035(4) 0.028(3) -0.011(2) -0.010(3) -0.001(3)
C6A 0.035(3) 0.035(3) 0.034(3) -0.003(3) -0.013(3) -0.012(3)
N1A 0.030(3) 0.021(3) 0.021(3) 0.0025(18) -0.0091(18) -0.009(2)
C5A 0.021(3) 0.035(3) 0.027(3) 0.000(2) -0.005(2) -0.012(2)
C4A 0.022(3) 0.023(3) 0.027(3) -0.008(2) -0.003(2) 0.000(2)
C1A 0.032(4) 0.033(5) 0.023(3) 0.003(3) -0.004(2) -0.013(4)
C8A 0.032(3) 0.037(3) 0.027(3) -0.008(2) -0.005(2) -0.004(2)
C9A 0.032(4) 0.042(3) 0.016(2) -0.005(2) 0.002(2) -0.012(3)
S2A 0.0211(6) 0.0273(11) 0.0271(8) 0.0030(7) -0.0055(6) -0.0092(8)
Ni1A 0.0195(4) 0.0191(8) 0.0181(3) 0.0012(6) -0.0066(2) -0.0055(7)
I1A 0.0220(5) 0.0357(9) 0.0268(3) -0.0088(4) -0.0040(3) -0.0075(6)
S1A 0.0212(19) 0.0209(11) 0.0230(12) -0.0009(11) -0.0051(11) -0.0061(9)
C10A 0.029(2) 0.018(5) 0.027(2) 0.002(5) -0.008(2) -0.010(3)
C12A 0.026(2) 0.027(6) 0.022(5) 0.001(3) -0.010(3) -0.006(3)

loop_
_atom_type_symbol
_atom_type_description
_atom_type_scat_dispersion_real
_atom_type_scat_dispersion_imag
_atom_type_scat_source
C C 0.0033 0.0016 'International Tables Vol C Tables 4.2.6.8 and 6.1.1.4'
N N 0.0061 0.0033 'International Tables Vol C Tables 4.2.6.8 and 6.1.1.4'
O O 0.0106 0.0060 'International Tables Vol C Tables 4.2.6.8 and 6.1.1.4'
S S 0.1246 0.1234 'International Tables Vol C Tables 4.2.6.8 and 6.1.1.4'
Ni Ni 0.3393 1.1124 'International Tables Vol C Tables 4.2.6.8 and 6.1.1.4'
I I -0.4742 1.8119 'International Tables Vol C Tables 4.2.6.8 and 6.1.1.4'
H H 0.0000 0.0000 'International Tables Vol C Tables 4.2.6.8 and 6.1.1.4'

loop_
_geom_angle_atom_site_label_1
_geom_angle_atom_site_label_2
_geom_angle_atom_site_label_3
_geom_angle
C12 S1 C1 102.4(5)
C12 S1 Ni1 97.2(6)
C1 S1 Ni1 91.7(4)
O2 Ni1 N2 92.93(18)
O2 Ni1 N1 90.36(17)
N2 Ni1 N1 77.8(2)
O2 Ni1 O1 166.14(17)
N2 Ni1 O1 97.16(19)
N1 Ni1 O1 101.02(19)
O2 Ni1 S1 83.2(2)
N2 Ni1 S1 166.6(2)
N1 Ni1 S1 89.4(2)
O1 Ni1 S1 88.9(2)
O2 Ni1 S2 89.96(14)
N2 Ni1 S2 87.96(16)
N1 Ni1 S2 165.75(18)
O1 Ni1 S2 80.96(12)
S1 Ni1 S2 104.83(14)
C10 S2 C9 99.9(6)
C10 S2 Ni1 96.9(5)
C9 S2 Ni1 92.4(2)
C2 C1 S1 114.7(6)
C2 C1 H1A 108.6
S1 C1 H1A 108.6
C2 C1 H1B 108.6
S1 C1 H1B 108.6
H1A C1 H1B 107.6
C11 O1 Ni1A 117.4(4)
C11 O1 Ni1 122.1(3)
Ni1A O1 Ni1 5.8(3)
C11 N3 H4 112(3)
C11 N3 H3 121(3)
H4 N3 H3 127(5)
C15 O4 H2 116(4)
C2 N1 C3 110.7(5)
C2 N1 C5 112.5(5)
C3 N1 C5 110.6(5)
C2 N1 Ni1 110.4(3)
C3 N1 Ni1 104.6(4)
C5 N1 Ni1 107.8(3)
O2 C13 N4 120.9(4)
O2 C13 C12A 118.2(16)
N4 C13 C12A 120.0(16)
O2 C13 C12 122.6(5)
N4 C13 C12 116.5(5)
C12A C13 C12 11(2)
C13 C12 S1 113.3(8)
C13 C12 H12A 108.9
S1 C12 H12A 108.9
C13 C12 H12B 108.9
S1 C12 H12B 108.9
H12A C12 H12B 107.7
C14 O3 H1 112(4)
C8 C9 S2 109.5(4)
C8 C9 H9A 109.8
S2 C9 H9A 109.8
C8 C9 H9B 109.8
S2 C9 H9B 109.8
H9A C9 H9B 108.2
N2 C8 C9 111.4(5)
N2 C8 H8A 109.3
C9 C8 H8A 109.3
N2 C8 H8B 109.3
C9 C8 H8B 109.3
H8A C8 H8B 108.0
C8 N2 C4 109.7(5)
C8 N2 C7 110.5(5)
C4 N2 C7 108.9(5)
C8 N2 Ni1 110.2(4)
C4 N2 Ni1 106.5(3)
C7 N2 Ni1 111.1(4)
N2 C4 C3 109.4(4)
N2 C4 H4A 109.8
C3 C4 H4A 109.8
N2 C4 H4B 109.8
C3 C4 H4B 109.8
H4A C4 H4B 108.2
N1 C3 C4 112.8(5)
N1 C3 H3A 109.0
C4 C3 H3A 109.0
N1 C3 H3B 109.0
C4 C3 H3B 109.0
H3A C3 H3B 107.8
N1 C5 C6 112.6(5)
N1 C5 H5A 109.1
C6 C5 H5A 109.1
N1 C5 H5B 109.1
C6 C5 H5B 109.1
H5A C5 H5B 107.8
C7 C6 C5 117.2(5)
C7 C6 H6A 108.0
C5 C6 H6A 108.0
C7 C6 H6B 108.0
C5 C6 H6B 108.0
H6A C6 H6B 107.2
N2 C7 C6 112.8(5)
N2 C7 H7A 109.0
C6 C7 H7A 109.0
N2 C7 H7B 109.0
C6 C7 H7B 109.0
H7A C7 H7B 107.8
N1 C2 C1 112.8(5)
N1 C2 H2A 109.0
C1 C2 H2A 109.0
N1 C2 H2B 109.0
C1 C2 H2B 109.0
H2A C2 H2B 107.8
C11 C10 S2 114.4(6)
C11 C10 H10A 108.7
S2 C10 H10A 108.7
C11 C10 H10B 108.7
S2 C10 H10B 108.7
H10A C10 H10B 107.6
O1 C11 N3 122.0(4)
O1 C11 C10 121.1(5)
N3 C11 C10 117.0(5)
O1 C11 C10A 128.5(12)
N3 C11 C10A 109.3(11)
C10 C11 C10A 9.2(14)
C13 O2 Ni1 123.7(3)
C13 O2 Ni1A 120.1(4)
Ni1 O2 Ni1A 6.3(3)
C13 N4 H6 114(3)
C13 N4 H5 122(4)
H6 N4 H5 124(5)
O4 C15 H15A 109.5
O4 C15 H15B 109.5
H15A C15 H15B 109.5
O4 C15 H15C 109.5
H15A C15 H15C 109.5
H15B C15 H15C 109.5
O3 C14 H14A 109.5
O3 C14 H14B 109.5
H14A C14 H14B 109.5
O3 C14 H14C 109.5
H14A C14 H14C 109.5
H14B C14 H14C 109.5
N1A C2A C1A 114(2)
N1A C2A H2A1 108.8
C1A C2A H2A1 108.8
N1A C2A H2A2 108.8
C1A C2A H2A2 108.8
H2A1 C2A H2A2 107.7
N1A C3A C4A 108.6(16)
N1A C3A H3A1 110.0
C4A C3A H3A1 110.0
N1A C3A H3A2 110.0
C4A C3A H3A2 110.0
H3A1 C3A H3A2 108.4
C8A N2A C7A 110.9(17)
C8A N2A C4A 111.3(16)
C7A N2A C4A 108.5(17)
C8A N2A Ni1A 110.4(12)
C7A N2A Ni1A 109.6(12)
C4A N2A Ni1A 106.1(13)
N2A C7A C6A 112.0(18)
N2A C7A H7A1 109.2
C6A C7A H7A1 109.2
N2A C7A H7A2 109.2
C6A C7A H7A2 109.2
H7A1 C7A H7A2 107.9
C5A C6A C7A 123(2)
C5A C6A H6A1 106.6
C7A C6A H6A1 106.6
C5A C6A H6A2 106.6
C7A C6A H6A2 106.6
H6A1 C6A H6A2 106.6
C2A N1A C5A 109.0(16)
C2A N1A C3A 108.4(16)
C5A N1A C3A 106.3(17)
C2A N1A Ni1A 110.1(13)
C5A N1A Ni1A 113.5(15)
C3A N1A Ni1A 109.3(12)
N1A C5A C6A 109(2)
N1A C5A H5A1 109.8
C6A C5A H5A1 109.8
N1A C5A H5A2 109.8
C6A C5A H5A2 109.8
H5A1 C5A H5A2 108.3
N2A C4A C3A 113.0(18)
N2A C4A H4A1 109.0
C3A C4A H4A1 109.0
N2A C4A H4A2 109.0
C3A C4A H4A2 109.0
H4A1 C4A H4A2 107.8
C2A C1A S1A 108.5(19)
C2A C1A H1A1 110.0
S1A C1A H1A1 110.0
C2A C1A H1A2 110.0
S1A C1A H1A2 110.0
H1A1 C1A H1A2 108.4
N2A C8A C9A 111.1(17)
N2A C8A H8A1 109.4
C9A C8A H8A1 109.4
N2A C8A H8A2 109.4
C9A C8A H8A2 109.4
H8A1 C8A H8A2 108.0
C8A C9A S2A 116.3(15)
C8A C9A H9A1 108.2
S2A C9A H9A1 108.2
C8A C9A H9A2 108.2
S2A C9A H9A2 108.2
H9A1 C9A H9A2 107.4
C10A S2A C9A 106(2)
C10A S2A Ni1A 97(2)
C9A S2A Ni1A 90.1(8)
O1 Ni1A N2A 84.9(7)
O1 Ni1A N1A 88.3(7)
N2A Ni1A N1A 76.5(7)
O1 Ni1A O2 178.2(5)
N2A Ni1A O2 96.3(6)
N1A Ni1A O2 93.2(6)
O1 Ni1A S1A 96.0(9)
N2A Ni1A S1A 162.3(8)
N1A Ni1A S1A 85.8(8)
O2 Ni1A S1A 83.2(8)
O1 Ni1A S2A 88.3(4)
N2A Ni1A S2A 90.7(6)
N1A Ni1A S2A 167.0(7)
O2 Ni1A S2A 90.4(4)
S1A Ni1A S2A 107.0(6)
C1A S1A C12A 108(3)
C1A S1A Ni1A 97.6(15)
C12A S1A Ni1A 95(2)
C11 C10A S2A 107(3)
C11 C10A H10C 110.4
S2A C10A H10C 110.4
C11 C10A H10D 110.4
S2A C10A H10D 110.4
H10C C10A H10D 108.6
C13 C12A S1A 113(3)
C13 C12A H12C 109.0
S1A C12A H12C 109.0
C13 C12A H12D 109.0
S1A C12A H12D 109.0
H12C C12A H12D 107.8

loop_
_geom_bond_atom_site_label_1
_geom_bond_atom_site_label_2
_geom_bond_distance
S1 C12 1.799(6)
S1 C1 1.809(7)
S1 Ni1 2.408(4)
Ni1 O2 1.995(4)
Ni1 N2 2.073(5)
Ni1 N1 2.089(5)
Ni1 O1 2.110(4)
Ni1 S2 2.410(3)
S2 C10 1.785(6)
S2 C9 1.844(7)
C1 C2 1.513(8)
C1 H1A 0.9900
C1 H1B 0.9900
O1 C11 1.237(5)
O1 Ni1A 1.920(11)
N3 C11 1.323(6)
N3 H4 0.84(5)
N3 H3 0.86(6)
O4 C15 1.388(7)
O4 H2 0.81(6)
N1 C2 1.469(7)
N1 C3 1.492(7)
N1 C5 1.492(7)
C13 O2 1.243(5)
C13 N4 1.305(6)
C13 C12A 1.60(6)
C13 C12 1.497(16)
C12 H12A 0.9900
C12 H12B 0.9900
O3 C14 1.414(7)
O3 H1 0.98(7)
C9 C8 1.498(8)
C9 H9A 0.9900
C9 H9B 0.9900
C8 N2 1.486(7)
C8 H8A 0.9900
C8 H8B 0.9900
N2 C4 1.486(7)
N2 C7 1.491(7)
C4 C3 1.541(8)
C4 H4A 0.9900
C4 H4B 0.9900
C3 H3A 0.9900
C3 H3B 0.9900
C5 C6 1.518(7)
C5 H5A 0.9900
C5 H5B 0.9900
C6 C7 1.518(8)
C6 H6A 0.9900
C6 H6B 0.9900
C7 H7A 0.9900
C7 H7B 0.9900
C2 H2A 0.9900
C2 H2B 0.9900
C10 C11 1.486(14)
C10 H10A 0.9900
C10 H10B 0.9900
C11 C10A 1.64(6)
O2 Ni1A 2.156(11)
N4 H6 0.89(6)
N4 H5 0.84(6)
C15 H15A 0.9800
C15 H15B 0.9800
C15 H15C 0.9800
C14 H14A 0.9800
C14 H14B 0.9800
C14 H14C 0.9800
C2A N1A 1.481(14)
C2A C1A 1.505(17)
C2A H2A1 0.9900
C2A H2A2 0.9900
C3A N1A 1.480(14)
C3A C4A 1.529(19)
C3A H3A1 0.9900
C3A H3A2 0.9900
N2A C8A 1.480(14)
N2A C7A 1.490(14)
N2A C4A 1.486(15)
N2A Ni1A 2.081(14)
C7A C6A 1.528(16)
C7A H7A1 0.9900
C7A H7A2 0.9900
C6A C5A 1.520(16)
C6A H6A1 0.9900
C6A H6A2 0.9900
N1A C5A 1.486(15)
N1A Ni1A 2.092(14)
C5A H5A1 0.9900
C5A H5A2 0.9900
C4A H4A1 0.9900
C4A H4A2 0.9900
C1A S1A 1.802(17)
C1A H1A1 0.9900
C1A H1A2 0.9900
C8A C9A 1.507(16)
C8A H8A1 0.9900
C8A H8A2 0.9900
C9A S2A 1.838(16)
C9A H9A1 0.9900
C9A H9A2 0.9900
S2A C10A 1.786(17)
S2A Ni1A 2.396(10)
Ni1A S1A 2.389(14)
S1A C12A 1.806(17)
C10A H10C 0.9900
C10A H10D 0.9900
C12A H12C 0.9900
C12A H12D 0.9900

loop_
_geom_torsion_atom_site_label_1
_geom_torsion_atom_site_label_2
_geom_torsion_atom_site_label_3
_geom_torsion_atom_site_label_4
_geom_torsion
C12 S1 Ni1 O2 0.8(4)
C1 S1 Ni1 O2 -101.9(4)
C12 S1 Ni1 N2 74.9(11)
C1 S1 Ni1 N2 -27.9(13)
C12 S1 Ni1 N1 91.3(4)
C1 S1 Ni1 N1 -11.5(4)
C12 S1 Ni1 O1 -167.7(4)
C1 S1 Ni1 O1 89.6(4)
C12 S1 Ni1 S2 -87.3(4)
C1 S1 Ni1 S2 169.9(3)
O2 Ni1 S2 C10 -153.5(5)
N2 Ni1 S2 C10 113.6(5)
N1 Ni1 S2 C10 115.2(9)
O1 Ni1 S2 C10 16.0(5)
S1 Ni1 S2 C10 -70.5(5)
O2 Ni1 S2 C9 106.2(2)
N2 Ni1 S2 C9 13.2(3)
N1 Ni1 S2 C9 14.9(8)
O1 Ni1 S2 C9 -84.3(2)
S1 Ni1 S2 C9 -170.8(3)
C12 S1 C1 C2 -61.4(8)
Ni1 S1 C1 C2 36.3(6)
O2 Ni1 O1 C11 37.5(9)
N2 Ni1 O1 C11 -98.9(3)
N1 Ni1 O1 C11 -177.8(3)
S1 Ni1 O1 C11 93.1(3)
S2 Ni1 O1 C11 -12.1(3)
O2 Ni1 O1 Ni1A 1(3)
N2 Ni1 O1 Ni1A -136(4)
N1 Ni1 O1 Ni1A 145(4)
S1 Ni1 O1 Ni1A 56(3)
S2 Ni1 O1 Ni1A -49(3)
O2 Ni1 N1 C2 70.4(4)
N2 Ni1 N1 C2 163.4(4)
O1 Ni1 N1 C2 -101.6(4)
S1 Ni1 N1 C2 -12.8(4)
S2 Ni1 N1 C2 161.7(6)
O2 Ni1 N1 C3 -48.6(4)
N2 Ni1 N1 C3 44.3(4)
O1 Ni1 N1 C3 139.3(3)
S1 Ni1 N1 C3 -131.9(4)
S2 Ni1 N1 C3 42.6(9)
O2 Ni1 N1 C5 -166.3(4)
N2 Ni1 N1 C5 -73.4(4)
O1 Ni1 N1 C5 21.6(4)
S1 Ni1 N1 C5 110.4(4)
S2 Ni1 N1 C5 -75.1(8)
O2 C13 C12 S1 2.0(8)
N4 C13 C12 S1 -176.5(5)
C12A C13 C12 S1 72(9)
C1 S1 C12 C13 91.7(6)
Ni1 S1 C12 C13 -1.6(6)
C10 S2 C9 C8 -138.2(7)
Ni1 S2 C9 C8 -40.8(4)
S2 C9 C8 N2 62.1(6)
C9 C8 N2 C4 -163.8(5)
C9 C8 N2 C7 76.2(6)
C9 C8 N2 Ni1 -46.9(6)
O2 Ni1 N2 C8 -75.3(4)
N1 Ni1 N2 C8 -165.0(4)
O1 Ni1 N2 C8 95.2(4)
S1 Ni1 N2 C8 -148.2(10)
S2 Ni1 N2 C8 14.6(4)
O2 Ni1 N2 C4 43.6(4)
N1 Ni1 N2 C4 -46.2(4)
O1 Ni1 N2 C4 -145.9(4)
S1 Ni1 N2 C4 -29.4(13)
S2 Ni1 N2 C4 133.4(4)
O2 Ni1 N2 C7 162.0(4)
N1 Ni1 N2 C7 72.2(4)
O1 Ni1 N2 C7 -27.5(4)
S1 Ni1 N2 C7 89.0(12)
S2 Ni1 N2 C7 -108.2(4)
C8 N2 C4 C3 156.5(5)
C7 N2 C4 C3 -82.5(6)
Ni1 N2 C4 C3 37.3(5)
C2 N1 C3 C4 -154.2(5)
C5 N1 C3 C4 80.5(6)
Ni1 N1 C3 C4 -35.3(6)
N2 C4 C3 N1 -0.8(7)
C2 N1 C5 C6 -164.8(5)
C3 N1 C5 C6 -40.5(7)
Ni1 N1 C5 C6 73.2(5)
N1 C5 C6 C7 -49.6(7)
C8 N2 C7 C6 169.2(5)
C4 N2 C7 C6 48.7(6)
Ni1 N2 C7 C6 -68.2(6)
C5 C6 C7 N2 45.9(7)
C3 N1 C2 C1 155.0(6)
C5 N1 C2 C1 -80.7(6)
Ni1 N1 C2 C1 39.7(6)
S1 C1 C2 N1 -55.1(7)
C9 S2 C10 C11 72.2(11)
Ni1 S2 C10 C11 -21.5(11)
Ni1A O1 C11 N3 -175.7(5)
Ni1 O1 C11 N3 -179.6(3)
Ni1A O1 C11 C10 4.4(10)
Ni1 O1 C11 C10 0.5(9)
Ni1A O1 C11 C10A -2(3)
Ni1 O1 C11 C10A -6(3)
S2 C10 C11 O1 17.0(14)
S2 C10 C11 N3 -162.8(7)
S2 C10 C11 C10A 163(21)
N4 C13 O2 Ni1 177.2(3)
C12A C13 O2 Ni1 -13(2)
C12 C13 O2 Ni1 -1.3(7)
N4 C13 O2 Ni1A -176.7(4)
C12A C13 O2 Ni1A -7(2)
C12 C13 O2 Ni1A 4.8(7)
N2 Ni1 O2 C13 -167.0(4)
N1 Ni1 O2 C13 -89.2(4)
O1 Ni1 O2 C13 56.2(9)
S1 Ni1 O2 C13 0.1(4)
S2 Ni1 O2 C13 105.0(3)
N2 Ni1 O2 Ni1A 136(3)
N1 Ni1 O2 Ni1A -146(3)
O1 Ni1 O2 Ni1A -1(2)
S1 Ni1 O2 Ni1A -57(3)
S2 Ni1 O2 Ni1A 48(3)
C8A N2A C7A C6A -169.1(17)
C4A N2A C7A C6A -47(2)
Ni1A N2A C7A C6A 69(2)
N2A C7A C6A C5A -42(3)
C1A C2A N1A C5A 76(2)
C1A C2A N1A C3A -168(2)
C1A C2A N1A Ni1A -49(2)
C4A C3A N1A C2A 152.7(18)
C4A C3A N1A C5A -90(2)
C4A C3A N1A Ni1A 33(2)
C2A N1A C5A C6A 171.0(18)
C3A N1A C5A C6A 54(2)
Ni1A N1A C5A C6A -66(2)
C7A C6A C5A N1A 39(3)
C8A N2A C4A C3A -158.0(19)
C7A N2A C4A C3A 80(2)
Ni1A N2A C4A C3A -38(2)
N1A C3A C4A N2A 4(3)
N1A C2A C1A S1A 56(3)
C7A N2A C8A C9A -82(2)
C4A N2A C8A C9A 157.5(18)
Ni1A N2A C8A C9A 40(2)
N2A C8A C9A S2A -55(2)
C8A C9A S2A C10A -61(3)
C8A C9A S2A Ni1A 36.5(18)
C11 O1 Ni1A N2A -97.0(6)
Ni1 O1 Ni1A N2A 48(3)
C11 O1 Ni1A N1A -173.6(6)
Ni1 O1 Ni1A N1A -29(3)
C11 O1 Ni1A O2 39(19)
Ni1 O1 Ni1A O2 -176(100)
C11 O1 Ni1A S1A 100.8(7)
Ni1 O1 Ni1A S1A -114(4)
C11 O1 Ni1A S2A -6.1(5)
Ni1 O1 Ni1A S2A 139(4)
C8A N2A Ni1A O1 74.5(14)
C7A N2A Ni1A O1 -163.1(14)
C4A N2A Ni1A O1 -46.1(14)
C8A N2A Ni1A N1A 164.0(16)
C7A N2A Ni1A N1A -73.6(14)
C4A N2A Ni1A N1A 43.3(14)
C8A N2A Ni1A O2 -104.2(14)
C7A N2A Ni1A O2 18.1(14)
C4A N2A Ni1A O2 135.1(14)
C8A N2A Ni1A S1A 168(3)
C7A N2A Ni1A S1A -69(4)
C4A N2A Ni1A S1A 48(4)
C8A N2A Ni1A S2A -13.8(14)
C7A N2A Ni1A S2A 108.6(13)
C4A N2A Ni1A S2A -134.4(14)
C2A N1A Ni1A O1 -77.1(13)
C5A N1A Ni1A O1 160.4(14)
C3A N1A Ni1A O1 41.9(13)
C2A N1A Ni1A N2A -162.3(14)
C5A N1A Ni1A N2A 75.2(15)
C3A N1A Ni1A N2A -43.3(13)
C2A N1A Ni1A O2 102.0(13)
C5A N1A Ni1A O2 -20.6(14)
C3A N1A Ni1A O2 -139.0(13)
C2A N1A Ni1A S1A 19.0(15)
C5A N1A Ni1A S1A -103.5(16)
C3A N1A Ni1A S1A 138.0(15)
C2A N1A Ni1A S2A -152(3)
C5A N1A Ni1A S2A 85(3)
C3A N1A Ni1A S2A -33(4)
C13 O2 Ni1A O1 49(19)
Ni1 O2 Ni1A O1 176(100)
C13 O2 Ni1A N2A -174.6(6)
Ni1 O2 Ni1A N2A -48(3)
C13 O2 Ni1A N1A -97.8(7)
Ni1 O2 Ni1A N1A 29(3)
C13 O2 Ni1A S1A -12.4(7)
Ni1 O2 Ni1A S1A 114(3)
C13 O2 Ni1A S2A 94.7(5)
Ni1 O2 Ni1A S2A -139(3)
C10A S2A Ni1A O1 11(2)
C9A S2A Ni1A O1 -95.5(9)
C10A S2A Ni1A N2A 96(2)
C9A S2A Ni1A N2A -10.6(10)
C10A S2A Ni1A N1A 86(4)
C9A S2A Ni1A N1A -20(3)
C10A S2A Ni1A O2 -168(2)
C9A S2A Ni1A O2 85.8(9)
C10A S2A Ni1A S1A -85(2)
C9A S2A Ni1A S1A 168.8(12)
C2A C1A S1A C12A -131(3)
C2A C1A S1A Ni1A -33(3)
O1 Ni1A S1A C1A 95.4(17)
N2A Ni1A S1A C1A 3(4)
N1A Ni1A S1A C1A 7.5(18)
O2 Ni1A S1A C1A -86.2(17)
S2A Ni1A S1A C1A -174.5(16)
O1 Ni1A S1A C12A -155.7(18)
N2A Ni1A S1A C12A 112(3)
N1A Ni1A S1A C12A 116.4(19)
O2 Ni1A S1A C12A 22.7(18)
S2A Ni1A S1A C12A -65.6(19)
O1 C11 C10A S2A 12(5)
N3 C11 C10A S2A -174(2)
C10 C11 C10A S2A -26(17)
C9A S2A C10A C11 80(4)
Ni1A S2A C10A C11 -12(4)
O2 C13 C12A S1A 31(3)
N4 C13 C12A S1A -159.5(17)
C12 C13 C12A S1A -85(9)
C1A S1A C12A C13 67(3)
Ni1A S1A C12A C13 -33(3)
